data_1563675
loop_
_publ_author_name
'Clark, Joshua L.'
'Taylor, Alaric'
'Geddis, Ailsa'
'Neyyappadath, Rifahath M.'
'Piscelli, Bruno A.'
'Yu, Cihang'
'Cordes, David B.'
'Slawin, Alexandra M. Z.'
'Cormanich, Rodrigo A.'
'Guldin, Stefan'
'O'Hagan, David'

_publ_section_title
;
 Supramolecular packing of alkyl substituted Janus face all-cis
 2,3,4,5,6-pentafluorocyclohexyl motifs
;
_journal_name_full 'Chemical Science'
_journal_paper_doi 10.1039/D1SC02130C
_journal_year 2021
_chemical_formula_moiety 'C8 H11 F5'
_chemical_formula_sum 'C8 H11 F5'
_chemical_formula_weight 202.17
_space_group_crystal_system orthorhombic
_space_group_IT_number 61
_space_group_name_Hall '-P 2ac 2ab'
_space_group_name_H-M_alt 'P b c a'
_atom_sites_solution_hydrogens geom
_atom_sites_solution_primary direct
_atom_sites_solution_secondary difmap
_audit_creation_date 2021-03-05
_audit_creation_method 'by CrystalStructure 4.3'
_audit_update_record
;
2021-03-08 deposited with the CCDC.	2021-06-23 downloaded from the CCDC.
;
_cell_angle_alpha 90.0000
_cell_angle_beta 90.0000
_cell_angle_gamma 90.0000
_cell_formula_units_Z 8
_cell_length_a 15.594(7)
_cell_length_b 12.835(7)
_cell_length_c 8.557(4)
_cell_measurement_reflns_used 2363
_cell_measurement_temperature 93
_cell_measurement_theta_max 27.10
_cell_measurement_theta_min 2.60
_cell_volume 1712.7(15)
_computing_cell_refinement 'CrystalClear-SM Expert 2.1 b32'
_computing_data_collection 'CrystalClear-SM Expert 2.1 b32 (Rigaku, 2014)'
_computing_data_reduction 'CrystalClear-SM Expert 2.1 b32'
_computing_molecular_graphics 'CrystalStructure 4.3'
_computing_publication_material 'CrystalStructure 4.3 (Rigaku, 2018)'
_computing_structure_refinement 'SHELXL Version 2018/3 (Sheldrick, 2008)'
_computing_structure_solution 'SHELXT Version 2018/2 (Sheldrick, 2014)'
_diffrn_ambient_temperature 93
_diffrn_detector_area_resol_mean 5.814
_diffrn_measured_fraction_theta_full 0.997
_diffrn_measured_fraction_theta_max 0.994
_diffrn_measurement_device_type 'Rigaku XtaLAB P200'
_diffrn_measurement_method \w
_diffrn_radiation_type 'Mo K\a'
_diffrn_radiation_wavelength 0.71075
_diffrn_reflns_av_R_equivalents 0.1006
_diffrn_reflns_av_unetI/netI 0.0450
_diffrn_reflns_Laue_measured_fraction_full 0.997
_diffrn_reflns_Laue_measured_fraction_max 0.994
_diffrn_reflns_limit_h_max 18
_diffrn_reflns_limit_h_min -18
_diffrn_reflns_limit_k_max 15
_diffrn_reflns_limit_k_min -15
_diffrn_reflns_limit_l_max 10
_diffrn_reflns_limit_l_min -10
_diffrn_reflns_number 18234
_diffrn_reflns_point_group_measured_fraction_full 0.997
_diffrn_reflns_point_group_measured_fraction_max 0.994
_diffrn_reflns_theta_full 25.242
_diffrn_reflns_theta_max 25.445
_diffrn_reflns_theta_min 3.876
_diffrn_standards_number 0
_exptl_absorpt_coefficient_mu 0.166
_exptl_absorpt_correction_T_max 0.998
_exptl_absorpt_correction_T_min 0.586
_exptl_absorpt_correction_type multi-scan
_exptl_absorpt_process_details 'REQAB (Rigaku, 1998)'
_exptl_crystal_colour colorless
_exptl_crystal_density_diffrn 1.568
_exptl_crystal_density_method 'not measured'
_exptl_crystal_description platelet
_exptl_crystal_F_000 832.00
_exptl_crystal_size_max 0.100
_exptl_crystal_size_mid 0.100
_exptl_crystal_size_min 0.010
_refine_diff_density_max 0.41
_refine_diff_density_min -0.22
_refine_ls_extinction_method none
_refine_ls_goodness_of_fit_ref 0.955
_refine_ls_hydrogen_treatment constr
_refine_ls_number_parameters 119
_refine_ls_number_reflns 1575
_refine_ls_number_restraints 0
_refine_ls_R_factor_all 0.0684
_refine_ls_R_factor_gt 0.0515
_refine_ls_shift/su_max 0.000
_refine_ls_structure_factor_coef Fsqd
_refine_ls_weighting_details 'w = 1/[\s^2^(Fo^2^)+(0.0964P)^2^] where P=(Fo^2^+2Fc^2^)/3'
_refine_ls_weighting_scheme calc
_refine_ls_wR_factor_gt 0.1316
_refine_ls_wR_factor_ref 0.1381
_reflns_Friedel_coverage 0.000
_reflns_number_gt 1115
_reflns_number_total 1575
_reflns_threshold_expression F^2^>2.0\s(F^2^)
_cod_data_source_file d1sc02130c3.cif
_cod_data_source_block 4
_cod_original_sg_symbol_H-M Pbca
_cod_database_code 1563675

loop_
_space_group_symop_id
_space_group_symop_operation_xyz
1 +X,+Y,+Z
2 1/2+X,1/2-Y,-Z
3 -X,1/2+Y,1/2-Z
4 1/2-X,-Y,1/2+Z
5 -X,-Y,-Z
6 -1/2-X,-1/2+Y,+Z
7 +X,-1/2-Y,-1/2+Z
8 -1/2+X,+Y,-1/2-Z

loop_
_atom_site_label
_atom_site_type_symbol
_atom_site_fract_x
_atom_site_fract_y
_atom_site_fract_z
_atom_site_U_iso_or_equiv
_atom_site_adp_type
_atom_site_occupancy
_atom_site_site_symmetry_order
_atom_site_calc_flag
_atom_site_refinement_flags_posn
_atom_site_refinement_flags_adp
_atom_site_refinement_flags_occupancy
_atom_site_disorder_assembly
_atom_site_disorder_group
F2 F 0.26631(9) 0.68428(11) 0.21063(14) 0.0281(4) Uani 1 1 d . . . . .
F3 F 0.12594(9) 0.79382(11) 0.29728(15) 0.0308(4) Uani 1 1 d . . . . .
F4 F 0.10760(10) 0.58722(11) 0.22659(15) 0.0319(4) Uani 1 1 d . . . . .
F5 F 0.09680(10) 0.44465(10) 0.46784(18) 0.0363(4) Uani 1 1 d . . . . .
F6 F 0.24692(9) 0.46991(10) 0.30998(15) 0.0289(4) Uani 1 1 d . . . . .
C1 C 0.29035(16) 0.61531(18) 0.4686(3) 0.0247(6) Uani 1 1 d . . . . .
H1 H 0.287682 0.638585 0.579981 0.030 Uiso 1 1 calc R U . . .
C2 C 0.25301(16) 0.70433(18) 0.3713(3) 0.0252(6) Uani 1 1 d . . . . .
H2 H 0.283376 0.770299 0.399651 0.030 Uiso 1 1 calc R U . . .
C3 C 0.15862(16) 0.71869(17) 0.3998(3) 0.0266(6) Uani 1 1 d . . . . .
H3 H 0.151054 0.745097 0.508845 0.032 Uiso 1 1 calc R U . . .
C4 C 0.10581(16) 0.62014(18) 0.3827(3) 0.0263(6) Uani 1 1 d . . . . .
H4 H 0.045269 0.634148 0.415009 0.032 Uiso 1 1 calc R U . . .
C5 C 0.14405(16) 0.53692(18) 0.4869(3) 0.0281(6) Uani 1 1 d . . . . .
H5 H 0.137369 0.560168 0.597802 0.034 Uiso 1 1 calc R U . . .
C6 C 0.23727(16) 0.51591(18) 0.4588(3) 0.0264(6) Uani 1 1 d . . . . .
H6 H 0.258269 0.465886 0.539815 0.032 Uiso 1 1 calc R U . . .
C7 C 0.38473(16) 0.59508(19) 0.4332(3) 0.0285(6) Uani 1 1 d . . . . .
H7A H 0.402699 0.530209 0.486569 0.034 Uiso 1 1 calc R U . . .
H7B H 0.391718 0.584332 0.319387 0.034 Uiso 1 1 calc R U . . .
C8 C 0.44296(17) 0.6836(2) 0.4850(4) 0.0431(7) Uani 1 1 d . . . . .
H8A H 0.502841 0.664723 0.464787 0.052 Uiso 1 1 calc R U . . .
H8B H 0.435050 0.696203 0.597017 0.052 Uiso 1 1 calc R U . . .
H8C H 0.428531 0.746849 0.426533 0.052 Uiso 1 1 calc R U . . .

loop_
_atom_site_aniso_label
_atom_site_aniso_U_11
_atom_site_aniso_U_22
_atom_site_aniso_U_33
_atom_site_aniso_U_23
_atom_site_aniso_U_13
_atom_site_aniso_U_12
F2 0.0443(8) 0.0201(8) 0.0199(7) 0.0024(6) 0.0035(6) 0.0009(6)
F3 0.0429(8) 0.0202(8) 0.0295(8) 0.0050(6) -0.0010(6) 0.0039(6)
F4 0.0474(9) 0.0233(8) 0.0251(8) -0.0038(6) -0.0058(6) -0.0008(7)
F5 0.0510(9) 0.0165(8) 0.0413(9) 0.0008(6) 0.0015(7) -0.0084(7)
F6 0.0496(9) 0.0161(8) 0.0209(7) -0.0037(5) 0.0002(6) 0.0012(6)
C1 0.0413(14) 0.0155(12) 0.0173(11) -0.0001(10) -0.0008(10) -0.0001(10)
C2 0.0426(14) 0.0137(12) 0.0193(12) -0.0020(9) 0.0014(10) -0.0019(10)
C3 0.0449(15) 0.0147(12) 0.0201(12) 0.0031(10) -0.0029(10) 0.0017(10)
C4 0.0372(13) 0.0193(13) 0.0224(12) -0.0030(10) 0.0002(10) -0.0001(10)
C5 0.0440(14) 0.0145(12) 0.0258(13) 0.0009(9) 0.0013(11) -0.0068(10)
C6 0.0474(15) 0.0141(12) 0.0179(12) -0.0017(10) 0.0007(10) 0.0004(11)
C7 0.0411(14) 0.0165(12) 0.0279(13) 0.0001(10) -0.0014(11) 0.0011(11)
C8 0.0400(15) 0.0382(17) 0.0510(18) -0.0147(14) -0.0011(13) -0.0007(13)

loop_
_atom_type_symbol
_atom_type_description
_atom_type_scat_dispersion_real
_atom_type_scat_dispersion_imag
_atom_type_scat_source
C C 0.0033 0.0016
;
International Tables for Crystallography
(Vol. C, Tables 4.2.6.8 and 6.1.1.4)
;
H H 0.0000 0.0000
;
International Tables for Crystallography
(Vol. C, Table 6.1.1.4)
;
F F 0.0171 0.0103
;
International Tables for Crystallography
(Vol. C, Tables 4.2.6.8 and 6.1.1.4)
;

loop_
_geom_angle_atom_site_label_1
_geom_angle_atom_site_label_2
_geom_angle_atom_site_label_3
_geom_angle
_geom_angle_site_symmetry_1
_geom_angle_site_symmetry_3
_geom_angle_publ_flag
C6 C1 C7 111.8(2) . . ?
C6 C1 C2 112.9(2) . . ?
C7 C1 C2 112.8(2) . . ?
C6 C1 H1 106.3 . . ?
C7 C1 H1 106.3 . . ?
C2 C1 H1 106.3 . . ?
F2 C2 C3 108.87(19) . . ?
F2 C2 C1 109.72(18) . . ?
C3 C2 C1 112.11(19) . . ?
F2 C2 H2 108.7 . . ?
C3 C2 H2 108.7 . . ?
C1 C2 H2 108.7 . . ?
F3 C3 C2 109.85(19) . . ?
F3 C3 C4 108.47(18) . . ?
C2 C3 C4 114.5(2) . . ?
F3 C3 H3 108.0 . . ?
C2 C3 H3 108.0 . . ?
C4 C3 H3 108.0 . . ?
F4 C4 C5 109.93(19) . . ?
F4 C4 C3 109.40(18) . . ?
C5 C4 C3 108.55(19) . . ?
F4 C4 H4 109.6 . . ?
C5 C4 H4 109.6 . . ?
C3 C4 H4 109.6 . . ?
F5 C5 C6 109.80(19) . . ?
F5 C5 C4 108.66(19) . . ?
C6 C5 C4 114.5(2) . . ?
F5 C5 H5 107.9 . . ?
C6 C5 H5 107.9 . . ?
C4 C5 H5 107.9 . . ?
F6 C6 C5 108.88(19) . . ?
F6 C6 C1 110.00(18) . . ?
C5 C6 C1 111.6(2) . . ?
F6 C6 H6 108.8 . . ?
C5 C6 H6 108.8 . . ?
C1 C6 H6 108.8 . . ?
C8 C7 C1 113.1(2) . . ?
C8 C7 H7A 109.0 . . ?
C1 C7 H7A 109.0 . . ?
C8 C7 H7B 109.0 . . ?
C1 C7 H7B 109.0 . . ?
H7A C7 H7B 107.8 . . ?
C7 C8 H8A 109.5 . . ?
C7 C8 H8B 109.5 . . ?
H8A C8 H8B 109.5 . . ?
C7 C8 H8C 109.5 . . ?
H8A C8 H8C 109.5 . . ?
H8B C8 H8C 109.5 . . ?

loop_
_geom_bond_atom_site_label_1
_geom_bond_atom_site_label_2
_geom_bond_distance
_geom_bond_site_symmetry_2
_geom_bond_publ_flag
F2 C2 1.414(3) . ?
F3 C3 1.399(3) . ?
F4 C4 1.402(3) . ?
F5 C5 1.404(3) . ?
F6 C6 1.412(3) . ?
C1 C6 1.523(3) . ?
C1 C7 1.525(4) . ?
C1 C2 1.529(3) . ?
C1 H1 1.0000 . ?
C2 C3 1.503(4) . ?
C2 H2 1.0000 . ?
C3 C4 1.516(3) . ?
C3 H3 1.0000 . ?
C4 C5 1.514(3) . ?
C4 H4 1.0000 . ?
C5 C6 1.498(4) . ?
C5 H5 1.0000 . ?
C6 H6 1.0000 . ?
C7 C8 1.520(3) . ?
C7 H7A 0.9900 . ?
C7 H7B 0.9900 . ?
C8 H8A 0.9800 . ?
C8 H8B 0.9800 . ?
C8 H8C 0.9800 . ?

loop_
_geom_torsion_atom_site_label_1
_geom_torsion_atom_site_label_2
_geom_torsion_atom_site_label_3
_geom_torsion_atom_site_label_4
_geom_torsion
_geom_torsion_site_symmetry_1
_geom_torsion_site_symmetry_2
_geom_torsion_site_symmetry_3
_geom_torsion_site_symmetry_4
_geom_torsion_publ_flag
C6 C1 C2 F2 -72.7(2) . . . . ?
C7 C1 C2 F2 55.2(3) . . . . ?
C6 C1 C2 C3 48.4(3) . . . . ?
C7 C1 C2 C3 176.26(19) . . . . ?
F2 C2 C3 F3 -52.6(2) . . . . ?
C1 C2 C3 F3 -174.21(17) . . . . ?
F2 C2 C3 C4 69.7(2) . . . . ?
C1 C2 C3 C4 -51.9(3) . . . . ?
F3 C3 C4 F4 57.0(2) . . . . ?
C2 C3 C4 F4 -66.1(2) . . . . ?
F3 C3 C4 C5 176.93(19) . . . . ?
C2 C3 C4 C5 53.9(3) . . . . ?
F4 C4 C5 F5 -58.6(2) . . . . ?
C3 C4 C5 F5 -178.26(18) . . . . ?
F4 C4 C5 C6 64.5(3) . . . . ?
C3 C4 C5 C6 -55.1(3) . . . . ?
F5 C5 C6 F6 54.9(2) . . . . ?
C4 C5 C6 F6 -67.6(2) . . . . ?
F5 C5 C6 C1 176.54(18) . . . . ?
C4 C5 C6 C1 54.0(3) . . . . ?
C7 C1 C6 F6 -56.7(2) . . . . ?
C2 C1 C6 F6 71.8(2) . . . . ?
C7 C1 C6 C5 -177.60(19) . . . . ?
C2 C1 C6 C5 -49.2(3) . . . . ?
C6 C1 C7 C8 -164.0(2) . . . . ?
C2 C1 C7 C8 67.6(3) . . . . ?
